data_7037372
loop_
_publ_author_name
'Younis, Fadi M.'
'Krieck, Sven'
'G\"orls, Helmar'
'Westerhausen, Matthias'

_publ_section_title
;
 Hydroamination of diphenylbutadiyne with secondary N-methyl-anilines
 using the dipotassium tetrakis(2,6-diisopropylanilino)calciate
 precatalyst.
;
_journal_issue 14
_journal_name_full 'Dalton transactions (Cambridge, England : 2003)'
_journal_page_first 6241
_journal_page_last 6250
_journal_paper_doi 10.1039/c5dt03818a
_journal_volume 45
_journal_year 2016
_chemical_formula_moiety 'C23 H19 N'
_chemical_formula_sum 'C23 H19 N'
_chemical_formula_weight 309.39
_chemical_name_systematic
; 
 ? 
;
_space_group_IT_number 14
_symmetry_cell_setting monoclinic
_symmetry_space_group_name_Hall '-P 2ybc'
_symmetry_space_group_name_H-M 'P 1 21/c 1'
_atom_sites_solution_hydrogens geom
_atom_sites_solution_primary direct
_atom_sites_solution_secondary difmap
_audit_creation_method SHELXL-97
_audit_update_record
;
2015-09-24 deposited with the CCDC.
2015-11-18 downloaded from the CCDC.
;
_cell_angle_alpha 90
_cell_angle_beta 97.257(1)
_cell_angle_gamma 90
_cell_formula_units_Z 4
_cell_length_a 7.2645(2)
_cell_length_b 22.7706(5)
_cell_length_c 10.5374(2)
_cell_measurement_temperature 133(2)
_cell_volume 1729.10(7)
_computing_cell_refinement DENZO
_computing_data_collection COLLECT
_computing_data_reduction DENZO
_computing_molecular_graphics SHELXTL/PC
_computing_publication_material SHELXL-97
_computing_structure_refinement 'SHELXL-97 (Sheldrick, 2008)'
_computing_structure_solution 'SHELXS-97 (Sheldrick, 2008)'
_diffrn_ambient_temperature 133(2)
_diffrn_measured_fraction_theta_full 0.996
_diffrn_measured_fraction_theta_max 0.996
_diffrn_measurement_device_type KappaCCD
_diffrn_measurement_method 'phi- + omega-scan'
_diffrn_radiation_monochromator graphite
_diffrn_radiation_source 'fine-focus sealed tube'
_diffrn_radiation_type MoK\a
_diffrn_radiation_wavelength 0.71073
_diffrn_reflns_av_R_equivalents 0.0301
_diffrn_reflns_av_sigmaI/netI 0.0303
_diffrn_reflns_limit_h_max 9
_diffrn_reflns_limit_h_min -9
_diffrn_reflns_limit_k_max 28
_diffrn_reflns_limit_k_min -29
_diffrn_reflns_limit_l_max 13
_diffrn_reflns_limit_l_min -13
_diffrn_reflns_number 11309
_diffrn_reflns_theta_full 27.46
_diffrn_reflns_theta_max 27.46
_diffrn_reflns_theta_min 2.14
_exptl_absorpt_coefficient_mu 0.068
_exptl_absorpt_correction_T_max 0.7456
_exptl_absorpt_correction_T_min 0.6322
_exptl_absorpt_correction_type multi-scan
_exptl_absorpt_process_details 'SADABS, Bruker-AXS, 2002'
_exptl_crystal_colour colourless
_exptl_crystal_density_diffrn 1.188
_exptl_crystal_density_method 'not measured'
_exptl_crystal_description prism
_exptl_crystal_F_000 656
_exptl_crystal_size_max 0.096
_exptl_crystal_size_mid 0.085
_exptl_crystal_size_min 0.075
_refine_diff_density_max 0.195
_refine_diff_density_min -0.166
_refine_diff_density_rms 0.036
_refine_ls_extinction_method none
_refine_ls_goodness_of_fit_ref 1.064
_refine_ls_hydrogen_treatment refall
_refine_ls_matrix_type full
_refine_ls_number_parameters 293
_refine_ls_number_reflns 3947
_refine_ls_number_restraints 0
_refine_ls_restrained_S_all 1.064
_refine_ls_R_factor_all 0.0538
_refine_ls_R_factor_gt 0.0432
_refine_ls_shift/su_max 0.000
_refine_ls_shift/su_mean 0.000
_refine_ls_structure_factor_coef Fsqd
_refine_ls_weighting_details 'calc w=1/[\s^2^(Fo^2^)+(0.0315P)^2^+0.7151P] where P=(Fo^2^+2Fc^2^)/3'
_refine_ls_weighting_scheme calc
_refine_ls_wR_factor_gt 0.0935
_refine_ls_wR_factor_ref 0.0996
_reflns_number_gt 3367
_reflns_number_total 3947
_reflns_threshold_expression >2sigma(I)
_cod_data_source_file c5dt03818a2.cif
_cod_data_source_block FO4976
_cod_depositor_comments 'Adding full bibliography for 7037372--7037377.cif.'
_cod_original_sg_symbol_H-M 'P 21/c'
_cod_database_code 7037372

loop_
_symmetry_equiv_pos_as_xyz
'x, y, z'
'-x, y+1/2, -z+1/2'
'-x, -y, -z'
'x, -y-1/2, z-1/2'

loop_
_atom_site_label
_atom_site_type_symbol
_atom_site_fract_x
_atom_site_fract_y
_atom_site_fract_z
_atom_site_U_iso_or_equiv
_atom_site_adp_type
_atom_site_occupancy
_atom_site_symmetry_multiplicity
_atom_site_calc_flag
N1 N 0.94398(14) 0.04385(4) 0.78064(10) 0.0217(2) Uani 1 1 d
C1 C 0.89640(16) -0.00973(5) 0.72008(11) 0.0201(2) Uani 1 1 d
C2 C 1.00770(17) -0.03649(5) 0.64400(12) 0.0222(3) Uani 1 1 d
H2 H 1.119(2) -0.0162(6) 0.6218(14) 0.026(4) Uiso 1 1 d
C3 C 0.97995(16) -0.09408(5) 0.59261(11) 0.0225(3) Uani 1 1 d
C4 C 0.96363(17) -0.14189(6) 0.54401(12) 0.0229(3) Uani 1 1 d
C5 C 0.93128(17) -0.19823(5) 0.48456(11) 0.0220(3) Uani 1 1 d
C6 C 0.78606(19) -0.23382(6) 0.51554(13) 0.0268(3) Uani 1 1 d
H6 H 0.709(2) -0.2203(7) 0.5813(15) 0.032(4) Uiso 1 1 d
C7 C 0.7515(2) -0.28753(6) 0.45528(14) 0.0309(3) Uani 1 1 d
H7 H 0.648(2) -0.3115(7) 0.4785(15) 0.036(4) Uiso 1 1 d
C8 C 0.8592(2) -0.30636(6) 0.36389(13) 0.0306(3) Uani 1 1 d
H8 H 0.835(2) -0.3437(8) 0.3201(16) 0.043(5) Uiso 1 1 d
C9 C 1.0039(2) -0.27185(6) 0.33330(13) 0.0297(3) Uani 1 1 d
H9 H 1.083(2) -0.2850(7) 0.2706(16) 0.039(4) Uiso 1 1 d
C10 C 1.04058(18) -0.21798(6) 0.39305(12) 0.0253(3) Uani 1 1 d
H10 H 1.141(2) -0.1938(7) 0.3725(14) 0.030(4) Uiso 1 1 d
C11 C 0.72477(16) -0.03787(5) 0.75462(12) 0.0202(2) Uani 1 1 d
C12 C 0.60183(17) -0.06618(6) 0.66181(12) 0.0235(3) Uani 1 1 d
H12 H 0.625(2) -0.0655(6) 0.5723(14) 0.027(4) Uiso 1 1 d
C13 C 0.44723(18) -0.09542(6) 0.69539(13) 0.0275(3) Uani 1 1 d
H13 H 0.365(2) -0.1165(7) 0.6300(15) 0.033(4) Uiso 1 1 d
C14 C 0.41198(18) -0.09584(6) 0.82209(14) 0.0287(3) Uani 1 1 d
H14 H 0.301(2) -0.1172(7) 0.8464(14) 0.034(4) Uiso 1 1 d
C15 C 0.53213(19) -0.06722(6) 0.91481(13) 0.0267(3) Uani 1 1 d
H15 H 0.510(2) -0.0676(7) 1.0044(16) 0.035(4) Uiso 1 1 d
C16 C 0.68759(18) -0.03821(5) 0.88153(12) 0.0235(3) Uani 1 1 d
H16 H 0.773(2) -0.0180(7) 0.9477(14) 0.028(4) Uiso 1 1 d
C17 C 1.13260(18) 0.06622(6) 0.77638(14) 0.0260(3) Uani 1 1 d
H17C H 1.225(2) 0.0341(7) 0.8060(14) 0.027(4) Uiso 1 1 d
H17B H 1.151(2) 0.0793(7) 0.6892(15) 0.033(4) Uiso 1 1 d
H17A H 1.153(2) 0.0999(7) 0.8371(15) 0.032(4) Uiso 1 1 d
C18 C 0.80309(17) 0.08794(5) 0.77836(11) 0.0216(2) Uani 1 1 d
C19 C 0.65819(17) 0.09086(5) 0.67821(12) 0.0233(3) Uani 1 1 d
H19 H 0.652(2) 0.0615(7) 0.6077(15) 0.029(4) Uiso 1 1 d
C20 C 0.52523(18) 0.13484(6) 0.67613(13) 0.0271(3) Uani 1 1 d
H20 H 0.421(2) 0.1365(7) 0.6043(16) 0.038(4) Uiso 1 1 d
C21 C 0.5370(2) 0.17694(6) 0.77199(14) 0.0313(3) Uani 1 1 d
H21 H 0.443(2) 0.2096(8) 0.7700(16) 0.041(5) Uiso 1 1 d
C22 C 0.6819(2) 0.17435(6) 0.87119(14) 0.0311(3) Uani 1 1 d
H22 H 0.693(2) 0.2051(7) 0.9390(16) 0.039(4) Uiso 1 1 d
C23 C 0.81346(19) 0.13004(6) 0.87536(13) 0.0269(3) Uani 1 1 d
H23 H 0.914(2) 0.1281(7) 0.9447(15) 0.032(4) Uiso 1 1 d

loop_
_atom_site_aniso_label
_atom_site_aniso_U_11
_atom_site_aniso_U_22
_atom_site_aniso_U_33
_atom_site_aniso_U_23
_atom_site_aniso_U_13
_atom_site_aniso_U_12
N1 0.0199(5) 0.0198(5) 0.0250(5) -0.0017(4) 0.0013(4) -0.0030(4)
C1 0.0214(6) 0.0190(6) 0.0193(5) 0.0006(4) -0.0005(4) -0.0009(5)
C2 0.0221(6) 0.0207(6) 0.0237(6) 0.0002(5) 0.0032(5) -0.0028(5)
C3 0.0202(6) 0.0243(6) 0.0233(6) 0.0010(5) 0.0037(5) 0.0011(5)
C4 0.0221(6) 0.0245(6) 0.0224(6) 0.0015(5) 0.0035(5) 0.0008(5)
C5 0.0242(6) 0.0200(6) 0.0206(6) 0.0001(4) -0.0015(5) 0.0019(5)
C6 0.0275(7) 0.0279(7) 0.0252(6) 0.0000(5) 0.0048(5) -0.0015(5)
C7 0.0336(7) 0.0264(7) 0.0321(7) 0.0011(5) 0.0021(6) -0.0090(6)
C8 0.0425(8) 0.0212(6) 0.0262(6) -0.0021(5) -0.0023(6) -0.0035(6)
C9 0.0380(8) 0.0261(7) 0.0253(7) -0.0019(5) 0.0049(6) 0.0028(6)
C10 0.0269(6) 0.0231(6) 0.0264(6) 0.0020(5) 0.0052(5) -0.0007(5)
C11 0.0199(6) 0.0159(5) 0.0246(6) 0.0002(4) 0.0023(5) 0.0015(4)
C12 0.0218(6) 0.0233(6) 0.0249(6) -0.0012(5) 0.0008(5) 0.0028(5)
C13 0.0202(6) 0.0248(6) 0.0363(7) -0.0027(5) -0.0007(5) -0.0014(5)
C14 0.0218(6) 0.0251(7) 0.0399(7) 0.0031(6) 0.0069(5) -0.0004(5)
C15 0.0292(7) 0.0236(6) 0.0286(7) 0.0019(5) 0.0088(5) 0.0023(5)
C16 0.0264(6) 0.0191(6) 0.0251(6) -0.0015(5) 0.0032(5) -0.0002(5)
C17 0.0216(6) 0.0260(7) 0.0299(7) -0.0019(5) 0.0008(5) -0.0049(5)
C18 0.0231(6) 0.0182(6) 0.0240(6) 0.0009(5) 0.0050(5) -0.0032(5)
C19 0.0248(6) 0.0204(6) 0.0246(6) -0.0013(5) 0.0031(5) -0.0027(5)
C20 0.0240(6) 0.0246(6) 0.0327(7) 0.0016(5) 0.0040(5) -0.0006(5)
C21 0.0322(7) 0.0248(7) 0.0392(8) -0.0001(6) 0.0138(6) 0.0030(6)
C22 0.0388(8) 0.0253(7) 0.0315(7) -0.0066(5) 0.0133(6) -0.0028(6)
C23 0.0303(7) 0.0254(7) 0.0253(6) -0.0032(5) 0.0045(5) -0.0056(5)

loop_
_atom_type_symbol
_atom_type_description
_atom_type_scat_dispersion_real
_atom_type_scat_dispersion_imag
_atom_type_scat_source
C C 0.0033 0.0016 'International Tables Vol C Tables 4.2.6.8 and 6.1.1.4'
H H 0.0000 0.0000 'International Tables Vol C Tables 4.2.6.8 and 6.1.1.4'
N N 0.0061 0.0033 'International Tables Vol C Tables 4.2.6.8 and 6.1.1.4'

loop_
_geom_angle_atom_site_label_1
_geom_angle_atom_site_label_2
_geom_angle_atom_site_label_3
_geom_angle
C1 N1 C18 117.95(10)
C1 N1 C17 117.79(10)
C18 N1 C17 115.11(10)
C2 C1 N1 122.06(11)
C2 C1 C11 122.21(11)
N1 C1 C11 115.49(10)
C1 C2 C3 125.01(12)
C1 C2 H2 119.9(9)
C3 C2 H2 115.1(9)
C4 C3 C2 176.09(13)
C3 C4 C5 176.23(13)
C10 C5 C6 118.97(12)
C10 C5 C4 120.86(12)
C6 C5 C4 120.15(12)
C7 C6 C5 120.11(13)
C7 C6 H6 120.5(9)
C5 C6 H6 119.4(9)
C8 C7 C6 120.45(13)
C8 C7 H7 121.2(10)
C6 C7 H7 118.4(10)
C9 C8 C7 119.97(13)
C9 C8 H8 119.0(10)
C7 C8 H8 121.0(10)
C8 C9 C10 120.29(13)
C8 C9 H9 120.9(10)
C10 C9 H9 118.8(10)
C9 C10 C5 120.21(12)
C9 C10 H10 120.8(9)
C5 C10 H10 119.0(9)
C12 C11 C16 118.95(11)
C12 C11 C1 120.62(11)
C16 C11 C1 120.39(11)
C13 C12 C11 120.60(12)
C13 C12 H12 119.7(9)
C11 C12 H12 119.7(9)
C12 C13 C14 120.04(12)
C12 C13 H13 119.8(9)
C14 C13 H13 120.1(9)
C15 C14 C13 119.80(13)
C15 C14 H14 120.1(9)
C13 C14 H14 120.1(9)
C14 C15 C16 120.27(12)
C14 C15 H15 120.5(10)
C16 C15 H15 119.2(10)
C15 C16 C11 120.34(12)
C15 C16 H16 120.2(9)
C11 C16 H16 119.5(9)
N1 C17 H17C 109.0(8)
N1 C17 H17B 111.5(9)
H17C C17 H17B 110.0(12)
N1 C17 H17A 108.1(9)
H17C C17 H17A 108.5(12)
H17B C17 H17A 109.8(13)
C19 C18 C23 119.13(12)
C19 C18 N1 121.04(11)
C23 C18 N1 119.79(11)
C20 C19 C18 120.19(12)
C20 C19 H19 120.4(9)
C18 C19 H19 119.4(9)
C21 C20 C19 120.52(13)
C21 C20 H20 119.7(9)
C19 C20 H20 119.8(9)
C20 C21 C22 119.33(13)
C20 C21 H21 121.0(10)
C22 C21 H21 119.7(9)
C23 C22 C21 120.60(13)
C23 C22 H22 119.8(10)
C21 C22 H22 119.5(10)
C22 C23 C18 120.21(13)
C22 C23 H23 120.6(9)
C18 C23 H23 119.2(9)

loop_
_geom_bond_atom_site_label_1
_geom_bond_atom_site_label_2
_geom_bond_distance
N1 C1 1.3999(15)
N1 C18 1.4317(16)
N1 C17 1.4678(16)
C1 C2 1.3533(17)
C1 C11 1.4874(17)
C2 C3 1.4234(17)
C2 H2 0.984(15)
C3 C4 1.2027(18)
C4 C5 1.4339(17)
C5 C10 1.3986(18)
C5 C6 1.4012(18)
C6 C7 1.3863(19)
C6 H6 0.994(16)
C7 C8 1.383(2)
C7 H7 0.984(16)
C8 C9 1.383(2)
C8 H8 0.972(18)
C9 C10 1.3891(18)
C9 H9 0.976(17)
C10 H10 0.959(16)
C11 C12 1.3960(17)
C11 C16 1.3974(18)
C12 C13 1.3893(18)
C12 H12 0.979(15)
C13 C14 1.391(2)
C13 H13 0.979(16)
C14 C15 1.3876(19)
C14 H14 1.001(16)
C15 C16 1.3910(18)
C15 H15 0.978(17)
C16 H16 0.988(15)
C17 H17C 1.015(15)
C17 H17B 0.990(16)
C17 H17A 0.998(16)
C18 C19 1.3948(17)
C18 C23 1.3964(17)
C19 C20 1.3897(18)
C19 H19 0.997(15)
C20 C21 1.3873(19)
C20 H20 1.001(16)
C21 C22 1.388(2)
C21 H21 1.011(17)
C22 C23 1.386(2)
C22 H22 0.996(17)
C23 H23 0.966(16)
